data_8106199
loop_
_publ_author_name
'Tan, Yee Seng'
'Yeo, Chien Ing'
'Tiekink, Edward R.T.'

_publ_section_title
;
 Crystal structure of N-(3-chlorophenyl)ethoxycarbothioamide, C9H10ClNOS
;
_journal_issue 3
_journal_name_full 'Zeitschrift f\"ur Kristallographie - New Crystal Structures'
_journal_page_first 511
_journal_page_last 512
_journal_paper_doi 10.1515/ncrs-2017-0403
_journal_volume 233
_journal_year 2018
_chemical_formula_moiety 'C9 H10 Cl N O S'
_chemical_formula_sum 'C9 H10 Cl N O S'
_chemical_formula_weight 215.69
_space_group_crystal_system monoclinic
_space_group_IT_number 15
_space_group_name_Hall '-C 2yc'
_space_group_name_H-M_alt 'C 1 2/c 1'
_audit_creation_method SHELXL-2014/7
_cell_angle_alpha 90
_cell_angle_beta 91.501(4)
_cell_angle_gamma 90
_cell_formula_units_Z 8
_cell_length_a 18.8783(6)
_cell_length_b 4.5518(2)
_cell_length_c 23.6739(8)
_cell_measurement_reflns_used 2698
_cell_measurement_temperature 100(2)
_cell_measurement_theta_max 29.958
_cell_measurement_theta_min 2.725
_cell_volume 2033.61(13)
_computing_cell_refinement 'APEX2 [2]'
_computing_data_collection 'APEX2 [2]'
_computing_data_reduction 'SAINT [2]'
_computing_molecular_graphics 'ORTEP-3 for Windows [5]'
_computing_publication_material 'SHELXL-2014/7 [4]'
_computing_structure_refinement 'SHELXL-2014/7 [4]'
_computing_structure_solution 'SHELXS-97 [3]'
_diffrn_ambient_temperature 100(2)
_diffrn_measured_fraction_theta_full 0.997
_diffrn_measured_fraction_theta_max 0.997
_diffrn_measurement_device_type 'Bruker SMART APEX diffractometer'
_diffrn_measurement_method '\w scans'
_diffrn_radiation_monochromator graphite
_diffrn_radiation_source 'fine-focus sealed tube'
_diffrn_radiation_type MoK\a
_diffrn_radiation_wavelength 0.71073
_diffrn_reflns_av_R_equivalents 0.0348
_diffrn_reflns_av_unetI/netI 0.0308
_diffrn_reflns_Laue_measured_fraction_full 0.997
_diffrn_reflns_Laue_measured_fraction_max 0.997
_diffrn_reflns_limit_h_max 24
_diffrn_reflns_limit_h_min -24
_diffrn_reflns_limit_k_max 5
_diffrn_reflns_limit_k_min -5
_diffrn_reflns_limit_l_max 30
_diffrn_reflns_limit_l_min -30
_diffrn_reflns_number 9015
_diffrn_reflns_point_group_measured_fraction_full 0.997
_diffrn_reflns_point_group_measured_fraction_max 0.997
_diffrn_reflns_theta_full 25.242
_diffrn_reflns_theta_max 27.491
_diffrn_reflns_theta_min 2.725
_exptl_absorpt_coefficient_mu 0.540
_exptl_absorpt_correction_T_max 1.00000
_exptl_absorpt_correction_T_min 0.70173
_exptl_absorpt_correction_type multi-scan
_exptl_absorpt_process_details 'SADABS [1]'
_exptl_crystal_colour colourless
_exptl_crystal_density_diffrn 1.409
_exptl_crystal_description prism
_exptl_crystal_F_000 896
_exptl_crystal_size_max 0.300
_exptl_crystal_size_mid 0.220
_exptl_crystal_size_min 0.050
_refine_diff_density_max 0.374
_refine_diff_density_min -0.297
_refine_diff_density_rms 0.056
_refine_ls_extinction_coef .
_refine_ls_extinction_method none
_refine_ls_goodness_of_fit_ref 1.042
_refine_ls_hydrogen_treatment mixed
_refine_ls_matrix_type full
_refine_ls_number_parameters 122
_refine_ls_number_reflns 2327
_refine_ls_number_restraints 1
_refine_ls_restrained_S_all 1.042
_refine_ls_R_factor_all 0.0394
_refine_ls_R_factor_gt 0.0329
_refine_ls_shift/su_max 0.000
_refine_ls_shift/su_mean 0.000
_refine_ls_structure_factor_coef Fsqd
_refine_ls_weighting_details 'w=1/[\s^2^(Fo^2^)+(0.0360P)^2^+2.0079P] where P=(Fo^2^+2Fc^2^)/3'
_refine_ls_weighting_scheme calc
_refine_ls_wR_factor_gt 0.0781
_refine_ls_wR_factor_ref 0.0815
_reflns_Friedel_coverage 0.000
_reflns_Friedel_fraction_full .
_reflns_Friedel_fraction_max .
_reflns_number_gt 2015
_reflns_number_total 2327
_reflns_threshold_expression 'I > 2\s(I)'
_cod_data_source_file suppl_ncrs-2017-0403_suppl.cif
_cod_data_source_block shelx
_cod_original_sg_symbol_H-M 'C 2/c'
_cod_database_code 8106199
_shelx_shelxl_version_number 2014/7
_shelx_space_group_comment
;
The symmetry employed for this shelxl refinement is uniquely defined
by the following loop, which should always be used as a source of
symmetry information in preference to the above space-group names.
They are only intended as comments.
;
_shelx_estimated_absorpt_t_min 0.855
_shelx_estimated_absorpt_t_max 0.974

loop_
_space_group_symop_operation_xyz
'x, y, z'
'-x, y, -z+1/2'
'x+1/2, y+1/2, z'
'-x+1/2, y+1/2, -z+1/2'
'-x, -y, -z'
'x, -y, z-1/2'
'-x+1/2, -y+1/2, -z'
'x+1/2, -y+1/2, z-1/2'

loop_
_atom_site_label
_atom_site_type_symbol
_atom_site_fract_x
_atom_site_fract_y
_atom_site_fract_z
_atom_site_U_iso_or_equiv
_atom_site_adp_type
_atom_site_occupancy
_atom_site_site_symmetry_order
_atom_site_calc_flag
_atom_site_refinement_flags_posn
_atom_site_refinement_flags_adp
_atom_site_refinement_flags_occupancy
_atom_site_disorder_assembly
_atom_site_disorder_group
Cl1 Cl 0.39796(3) 0.55128(12) 0.24380(2) 0.03764(15) Uani 1 1 d . . . . .
S1 S 0.36135(2) -0.36422(9) -0.00973(2) 0.01921(12) Uani 1 1 d . . . . .
O1 O 0.42262(6) -0.0977(2) 0.07864(5) 0.0194(2) Uani 1 1 d . . . . .
N1 N 0.30855(7) 0.0069(3) 0.06370(6) 0.0163(3) Uani 1 1 d D . . . .
H1N H 0.2704(7) -0.028(4) 0.0438(7) 0.020 Uiso 1 1 d D U . . .
C1 C 0.36499(8) -0.1440(3) 0.04656(6) 0.0157(3) Uani 1 1 d . . . . .
C2 C 0.30022(8) 0.2121(3) 0.10787(6) 0.0163(3) Uani 1 1 d . . . . .
C3 C 0.35058(8) 0.2705(4) 0.15030(7) 0.0199(3) Uani 1 1 d . . . . .
H3 H 0.3948 0.1711 0.1513 0.024 Uiso 1 1 calc R U . . .
C4 C 0.33465(9) 0.4769(4) 0.19103(7) 0.0218(4) Uani 1 1 d . . . . .
C5 C 0.27084(9) 0.6245(4) 0.19176(7) 0.0220(3) Uani 1 1 d . . . . .
H5 H 0.2614 0.7648 0.2203 0.026 Uiso 1 1 calc R U . . .
C6 C 0.22107(9) 0.5617(4) 0.14962(7) 0.0223(4) Uani 1 1 d . . . . .
H6 H 0.1765 0.6586 0.1494 0.027 Uiso 1 1 calc R U . . .
C7 C 0.23542(8) 0.3593(3) 0.10777(7) 0.0200(3) Uani 1 1 d . . . . .
H7 H 0.2009 0.3206 0.0788 0.024 Uiso 1 1 calc R U . . .
C8 C 0.48604(8) -0.2722(4) 0.06945(7) 0.0223(4) Uani 1 1 d . . . . .
H2A H 0.5083 -0.2145 0.0337 0.027 Uiso 1 1 calc R U . . .
H2B H 0.4742 -0.4839 0.0676 0.027 Uiso 1 1 calc R U . . .
C9 C 0.53472(9) -0.2092(5) 0.11901(8) 0.0339(5) Uani 1 1 d . . . . .
H3A H 0.5780 -0.3261 0.1159 0.051 Uiso 1 1 calc R U . . .
H3B H 0.5111 -0.2605 0.1540 0.051 Uiso 1 1 calc R U . . .
H3C H 0.5469 0.0001 0.1195 0.051 Uiso 1 1 calc R U . . .

loop_
_atom_site_aniso_label
_atom_site_aniso_U_11
_atom_site_aniso_U_22
_atom_site_aniso_U_33
_atom_site_aniso_U_23
_atom_site_aniso_U_13
_atom_site_aniso_U_12
Cl1 0.0328(3) 0.0548(3) 0.0249(2) -0.0169(2) -0.00648(19) -0.0043(2)
S1 0.0170(2) 0.0228(2) 0.0177(2) -0.00517(16) -0.00177(15) 0.00254(15)
O1 0.0131(5) 0.0239(6) 0.0211(6) -0.0048(5) -0.0026(4) 0.0018(4)
N1 0.0135(6) 0.0181(7) 0.0173(6) -0.0030(5) -0.0028(5) -0.0005(5)
C1 0.0154(7) 0.0157(7) 0.0159(7) 0.0026(6) -0.0005(6) -0.0011(6)
C2 0.0192(8) 0.0144(7) 0.0153(7) 0.0004(6) 0.0030(6) -0.0020(6)
C3 0.0180(8) 0.0241(8) 0.0175(8) -0.0010(7) 0.0010(6) -0.0016(6)
C4 0.0235(8) 0.0255(9) 0.0165(8) -0.0018(7) 0.0002(7) -0.0074(7)
C5 0.0292(9) 0.0191(8) 0.0179(8) -0.0029(6) 0.0071(7) -0.0050(7)
C6 0.0217(8) 0.0189(8) 0.0265(9) -0.0009(7) 0.0043(7) 0.0012(6)
C7 0.0201(8) 0.0192(8) 0.0207(8) -0.0016(7) -0.0011(6) -0.0011(6)
C8 0.0155(8) 0.0285(9) 0.0229(8) -0.0015(7) -0.0014(7) 0.0067(6)
C9 0.0185(8) 0.0538(13) 0.0291(10) -0.0071(9) -0.0066(7) 0.0083(8)

loop_
_atom_type_symbol
_atom_type_description
_atom_type_scat_dispersion_real
_atom_type_scat_dispersion_imag
_atom_type_scat_source
C C 0.0033 0.0016 'International Tables Vol C Tables 4.2.6.8 and 6.1.1.4'
H H 0.0000 0.0000 'International Tables Vol C Tables 4.2.6.8 and 6.1.1.4'
Cl Cl 0.1484 0.1585 'International Tables Vol C Tables 4.2.6.8 and 6.1.1.4'
N N 0.0061 0.0033 'International Tables Vol C Tables 4.2.6.8 and 6.1.1.4'
O O 0.0106 0.0060 'International Tables Vol C Tables 4.2.6.8 and 6.1.1.4'
S S 0.1246 0.1234 'International Tables Vol C Tables 4.2.6.8 and 6.1.1.4'

loop_
_geom_angle_atom_site_label_1
_geom_angle_atom_site_label_2
_geom_angle_atom_site_label_3
_geom_angle
_geom_angle_site_symmetry_1
_geom_angle_site_symmetry_3
C1 O1 C8 119.47(12) . .
C1 N1 C2 131.88(13) . .
C1 N1 H1N 113.4(12) . .
C2 N1 H1N 114.7(12) . .
O1 C1 N1 113.06(13) . .
O1 C1 S1 124.68(12) . .
N1 C1 S1 122.26(12) . .
C3 C2 C7 119.49(15) . .
C3 C2 N1 124.98(14) . .
C7 C2 N1 115.52(14) . .
C4 C3 C2 118.41(15) . .
C4 C3 H3 120.8 . .
C2 C3 H3 120.8 . .
C5 C4 C3 123.00(15) . .
C5 C4 Cl1 118.68(13) . .
C3 C4 Cl1 118.32(13) . .
C4 C5 C6 117.86(15) . .
C4 C5 H5 121.1 . .
C6 C5 H5 121.1 . .
C5 C6 C7 120.80(16) . .
C5 C6 H6 119.6 . .
C7 C6 H6 119.6 . .
C6 C7 C2 120.43(15) . .
C6 C7 H7 119.8 . .
C2 C7 H7 119.8 . .
O1 C8 C9 105.55(14) . .
O1 C8 H2A 110.6 . .
C9 C8 H2A 110.6 . .
O1 C8 H2B 110.6 . .
C9 C8 H2B 110.6 . .
H2A C8 H2B 108.8 . .
C8 C9 H3A 109.5 . .
C8 C9 H3B 109.5 . .
H3A C9 H3B 109.5 . .
C8 C9 H3C 109.5 . .
H3A C9 H3C 109.5 . .
H3B C9 H3C 109.5 . .

loop_
_geom_bond_atom_site_label_1
_geom_bond_atom_site_label_2
_geom_bond_distance
_geom_bond_site_symmetry_2
Cl1 C4 1.7395(17) .
S1 C1 1.6676(16) .
O1 C1 1.3273(18) .
O1 C8 1.4578(18) .
N1 C1 1.340(2) .
N1 C2 1.414(2) .
N1 H1N 0.865(9) .
C2 C3 1.390(2) .
C2 C7 1.395(2) .
C3 C4 1.385(2) .
C3 H3 0.9500 .
C4 C5 1.380(2) .
C5 C6 1.382(2) .
C5 H5 0.9500 .
C6 C7 1.385(2) .
C6 H6 0.9500 .
C7 H7 0.9500 .
C8 C9 1.499(2) .
C8 H2A 0.9900 .
C8 H2B 0.9900 .
C9 H3A 0.9800 .
C9 H3B 0.9800 .
C9 H3C 0.9800 .

loop_
_geom_torsion_atom_site_label_1
_geom_torsion_atom_site_label_2
_geom_torsion_atom_site_label_3
_geom_torsion_atom_site_label_4
_geom_torsion
_geom_torsion_site_symmetry_1
_geom_torsion_site_symmetry_2
_geom_torsion_site_symmetry_3
_geom_torsion_site_symmetry_4
C8 O1 C1 N1 172.81(13) . . . .
C8 O1 C1 S1 -7.5(2) . . . .
C2 N1 C1 O1 2.8(2) . . . .
C2 N1 C1 S1 -176.94(13) . . . .
C1 N1 C2 C3 -10.4(3) . . . .
C1 N1 C2 C7 170.55(16) . . . .
C7 C2 C3 C4 -0.6(2) . . . .
N1 C2 C3 C4 -179.64(15) . . . .
C2 C3 C4 C5 0.8(3) . . . .
C2 C3 C4 Cl1 -179.60(12) . . . .
C3 C4 C5 C6 -0.1(3) . . . .
Cl1 C4 C5 C6 -179.75(13) . . . .
C4 C5 C6 C7 -0.7(2) . . . .
C5 C6 C7 C2 0.9(3) . . . .
C3 C2 C7 C6 -0.2(2) . . . .
N1 C2 C7 C6 178.94(15) . . . .
C1 O1 C8 C9 -168.87(15) . . . .
